data_2232207
loop_
_publ_author_name
'Yuan, Ling'
'Nan, Yi'
'Li, Jing-Yuan'
'Huang, Xiu-Lan'

_publ_section_title
;
 (<i>E</i>)-<i>N</i>'-(2-Chlorobenzylidene)-3,5-dihydroxybenzohydrazide
 dihydrate
;
_journal_coeditor_code CV5172
_journal_issue 11
_journal_name_full 'Acta Crystallographica Section E'
_journal_page_first o3017
_journal_paper_doi 10.1107/S1600536811042681
_journal_volume 67
_journal_year 2011
_chemical_formula_iupac 'C14 H11 Cl N2 O3, 2H2 O'
_chemical_formula_moiety 'C14 H11 Cl N2 O3, 2(H2 O)'
_chemical_formula_sum 'C14 H15 Cl N2 O5'
_chemical_formula_weight 326.73
_chemical_name_systematic
;
(<i>E</i>)-<i>N</i>'-(2-Chlorobenzylidene)-3,5-dihydroxybenzohydrazide
dihydrate
;
_space_group_IT_number 14
_symmetry_cell_setting monoclinic
_symmetry_space_group_name_Hall '-P 2ybc'
_symmetry_space_group_name_H-M 'P 1 21/c 1'
_atom_sites_solution_hydrogens geom
_atom_sites_solution_primary direct
_atom_sites_solution_secondary difmap
_audit_creation_method SHELXL-97
_cell_angle_alpha 90.00
_cell_angle_beta 100.387(4)
_cell_angle_gamma 90.00
_cell_formula_units_Z 4
_cell_length_a 8.023(2)
_cell_length_b 11.852(4)
_cell_length_c 16.318(5)
_cell_measurement_reflns_used 4061
_cell_measurement_temperature 296(2)
_cell_measurement_theta_max 27.07
_cell_measurement_theta_min 2.53
_cell_volume 1526.2(8)
_computing_cell_refinement 'SAINT-Plus (Bruker, 2003)'
_computing_data_collection 'SMART [or APEX2?] (Bruker, 2001)'
_computing_data_reduction 'SAINT-Plus (Bruker, 2003)'
_computing_molecular_graphics 'SHELXTL (Sheldrick, 2008)'
_computing_publication_material 'SHELXL97 (Sheldrick, 2008)'
_computing_structure_refinement 'SHELXL97 (Sheldrick, 2008)'
_computing_structure_solution 'SHELXS97 (Sheldrick, 2008)'
_diffrn_ambient_temperature 296(2)
_diffrn_measured_fraction_theta_full 0.991
_diffrn_measured_fraction_theta_max 0.991
_diffrn_measurement_device_type 'Bruker APEXII CCD'
_diffrn_measurement_method '\f and \w scans'
_diffrn_radiation_monochromator graphite
_diffrn_radiation_source 'fine-focus sealed tube'
_diffrn_radiation_type MoK\a
_diffrn_radiation_wavelength 0.71073
_diffrn_reflns_av_R_equivalents 0.0397
_diffrn_reflns_av_sigmaI/netI 0.0414
_diffrn_reflns_limit_h_max 10
_diffrn_reflns_limit_h_min -10
_diffrn_reflns_limit_k_max 15
_diffrn_reflns_limit_k_min -15
_diffrn_reflns_limit_l_max 21
_diffrn_reflns_limit_l_min -20
_diffrn_reflns_number 12729
_diffrn_reflns_theta_full 27.64
_diffrn_reflns_theta_max 27.64
_diffrn_reflns_theta_min 2.14
_exptl_absorpt_coefficient_mu 0.275
_exptl_absorpt_correction_type none
_exptl_crystal_colour yellow
_exptl_crystal_density_diffrn 1.422
_exptl_crystal_density_method 'not measured'
_exptl_crystal_description stick
_exptl_crystal_F_000 680
_exptl_crystal_size_max 0.44
_exptl_crystal_size_mid 0.12
_exptl_crystal_size_min 0.07
_refine_diff_density_max 0.324
_refine_diff_density_min -0.326
_refine_ls_extinction_method none
_refine_ls_goodness_of_fit_ref 1.028
_refine_ls_hydrogen_treatment constr
_refine_ls_matrix_type full
_refine_ls_number_parameters 199
_refine_ls_number_reflns 3522
_refine_ls_number_restraints 0
_refine_ls_restrained_S_all 1.028
_refine_ls_R_factor_all 0.0898
_refine_ls_R_factor_gt 0.0510
_refine_ls_shift/su_max 0.000
_refine_ls_shift/su_mean 0.000
_refine_ls_structure_factor_coef Fsqd
_refine_ls_weighting_details 'calc w=1/[\s^2^(Fo^2^)+(0.044P)^2^+1.2P] where P=(Fo^2^+2Fc^2^)/3'
_refine_ls_weighting_scheme calc
_refine_ls_wR_factor_gt 0.1175
_refine_ls_wR_factor_ref 0.1398
_reflns_number_gt 2286
_reflns_number_total 3522
_reflns_threshold_expression I>2\s(I)
_cod_data_source_file cv5172.cif
_cod_data_source_block I
_cod_original_cell_volume 1526.1(8)
_cod_original_sg_symbol_Hall -P2ybc
_cod_original_sg_symbol_H-M P21/c
_cod_database_code 2232207
_cod_database_fobs_code 2232207

loop_
_symmetry_equiv_pos_as_xyz
'x, y, z'
'-x, y+1/2, -z+1/2'
'-x, -y, -z'
'x, -y-1/2, z-1/2'

loop_
_atom_site_type_symbol
_atom_site_label
_atom_site_fract_x
_atom_site_fract_y
_atom_site_fract_z
_atom_site_U_iso_or_equiv
_atom_site_adp_type
_atom_site_calc_flag
_atom_site_refinement_flags
_atom_site_occupancy
_atom_site_symmetry_multiplicity
Cl Cl1 0.07549(13) 0.73732(7) 0.46696(6) 0.0836(3) Uani d . 1 1
O O1 0.4482(3) 0.20583(16) 0.45642(10) 0.0555(5) Uani d . 1 1
O O2 0.7564(2) 0.07180(15) 0.22642(10) 0.0508(5) Uani d . 1 1
H H2B 0.7932 0.0426 0.2716 0.076 Uiso calc R 1 1
O O3 0.3480(3) 0.33745(18) 0.10033(10) 0.0615(6) Uani d . 1 1
H H3A 0.3864 0.3177 0.0593 0.092 Uiso calc R 1 1
N N1 0.3161(2) 0.41028(17) 0.48357(10) 0.0374(4) Uani d . 1 1
N N2 0.3589(2) 0.37857(17) 0.40850(10) 0.0368(4) Uani d . 1 1
H H2A 0.3450 0.4252 0.3674 0.044 Uiso calc R 1 1
C C1 0.1081(3) 0.6554(2) 0.55602(17) 0.0472(6) Uani d . 1 1
C C2 0.0554(4) 0.6968(3) 0.6271(2) 0.0621(8) Uani d . 1 1
H H2 0.0022 0.7666 0.6257 0.074 Uiso calc R 1 1
C C3 0.0818(4) 0.6351(3) 0.6986(2) 0.0678(9) Uani d . 1 1
H H3 0.0483 0.6635 0.7462 0.081 Uiso calc R 1 1
C C4 0.1571(4) 0.5318(3) 0.70062(18) 0.0687(9) Uani d . 1 1
H H4 0.1738 0.4897 0.7495 0.082 Uiso calc R 1 1
C C5 0.2090(4) 0.4891(3) 0.63044(16) 0.0550(7) Uani d . 1 1
H H5 0.2596 0.4184 0.6326 0.066 Uiso calc R 1 1
C C6 0.1866(3) 0.5505(2) 0.55659(14) 0.0382(5) Uani d . 1 1
C C7 0.2396(3) 0.5047(2) 0.48164(14) 0.0371(5) Uani d . 1 1
H H7 0.2171 0.5453 0.4321 0.044 Uiso calc R 1 1
C C8 0.4220(3) 0.2757(2) 0.39941(12) 0.0353(5) Uani d . 1 1
C C9 0.4635(3) 0.25014(19) 0.31552(12) 0.0326(5) Uani d . 1 1
C C10 0.5859(3) 0.16929(19) 0.31167(12) 0.0347(5) Uani d . 1 1
H H10 0.6357 0.1302 0.3592 0.042 Uiso calc R 1 1
C C11 0.6334(3) 0.14750(19) 0.23525(13) 0.0351(5) Uani d . 1 1
C C12 0.5573(3) 0.2046(2) 0.16457(12) 0.0387(5) Uani d . 1 1
H H12 0.5916 0.1910 0.1140 0.046 Uiso calc R 1 1
C C13 0.4305(3) 0.2818(2) 0.16880(12) 0.0387(5) Uani d . 1 1
C C14 0.3828(3) 0.3059(2) 0.24457(13) 0.0393(5) Uani d . 1 1
H H14 0.2981 0.3585 0.2477 0.047 Uiso calc R 1 1
O O4 0.2697(4) -0.0135(3) 0.4316(2) 0.1159(11) Uani d . 1 1
H H4A 0.3177 -0.0688 0.4595 0.174 Uiso d R 1 1
H H4B 0.3266 0.0473 0.4339 0.174 Uiso d R 1 1
O O5 0.9176(3) -0.00817(18) 0.37266(13) 0.0690(6) Uani d . 1 1
H H5A 1.0182 -0.0070 0.4001 0.104 Uiso d R 1 1
H H5B 0.8554 -0.0465 0.3993 0.104 Uiso d R 1 1

loop_
_atom_site_aniso_label
_atom_site_aniso_U_11
_atom_site_aniso_U_22
_atom_site_aniso_U_33
_atom_site_aniso_U_12
_atom_site_aniso_U_13
_atom_site_aniso_U_23
Cl1 0.1051(7) 0.0521(5) 0.0969(7) 0.0157(5) 0.0274(6) 0.0134(4)
O1 0.0881(14) 0.0572(11) 0.0272(8) 0.0154(10) 0.0261(9) 0.0084(8)
O2 0.0624(12) 0.0562(11) 0.0360(9) 0.0213(9) 0.0146(8) -0.0016(8)
O3 0.0820(14) 0.0817(14) 0.0224(8) 0.0345(12) 0.0139(8) 0.0076(8)
N1 0.0404(11) 0.0505(12) 0.0244(8) 0.0010(9) 0.0141(8) -0.0046(8)
N2 0.0438(11) 0.0479(11) 0.0217(8) 0.0006(9) 0.0140(8) -0.0011(8)
C1 0.0379(14) 0.0438(14) 0.0619(16) -0.0085(11) 0.0146(12) -0.0153(12)
C2 0.0455(16) 0.0534(17) 0.093(2) -0.0089(13) 0.0284(16) -0.0352(17)
C3 0.0585(19) 0.087(2) 0.067(2) -0.0154(17) 0.0349(16) -0.0362(18)
C4 0.071(2) 0.097(3) 0.0449(15) 0.0004(19) 0.0279(14) -0.0074(16)
C5 0.0568(17) 0.0714(19) 0.0414(14) 0.0092(14) 0.0212(12) -0.0046(13)
C6 0.0311(12) 0.0477(13) 0.0384(12) -0.0053(10) 0.0131(9) -0.0095(10)
C7 0.0366(12) 0.0455(13) 0.0311(11) -0.0054(11) 0.0114(9) -0.0022(9)
C8 0.0394(12) 0.0451(13) 0.0240(10) 0.0002(10) 0.0129(9) -0.0016(9)
C9 0.0368(12) 0.0419(12) 0.0209(9) -0.0035(10) 0.0103(8) -0.0017(8)
C10 0.0403(13) 0.0412(12) 0.0235(9) 0.0004(10) 0.0081(9) 0.0006(9)
C11 0.0406(13) 0.0376(12) 0.0290(10) -0.0009(10) 0.0112(9) -0.0055(9)
C12 0.0497(14) 0.0474(13) 0.0220(9) 0.0015(11) 0.0146(9) -0.0062(9)
C13 0.0464(13) 0.0481(13) 0.0222(10) 0.0042(11) 0.0076(9) 0.0001(9)
C14 0.0464(14) 0.0480(13) 0.0257(10) 0.0100(11) 0.0124(9) -0.0005(9)
O4 0.099(2) 0.098(2) 0.138(3) -0.0265(18) -0.0111(19) 0.0009(19)
O5 0.0685(14) 0.0749(14) 0.0616(12) 0.0020(11) 0.0063(10) 0.0216(11)

loop_
_atom_type_symbol
_atom_type_description
_atom_type_scat_dispersion_real
_atom_type_scat_dispersion_imag
_atom_type_scat_source
C C 0.0033 0.0016 'International Tables Vol C Tables 4.2.6.8 and 6.1.1.4'
H H 0.0000 0.0000 'International Tables Vol C Tables 4.2.6.8 and 6.1.1.4'
N N 0.0061 0.0033 'International Tables Vol C Tables 4.2.6.8 and 6.1.1.4'
O O 0.0106 0.0060 'International Tables Vol C Tables 4.2.6.8 and 6.1.1.4'
Cl Cl 0.1484 0.1585 'International Tables Vol C Tables 4.2.6.8 and 6.1.1.4'

loop_
_geom_angle_atom_site_label_1
_geom_angle_atom_site_label_2
_geom_angle_atom_site_label_3
_geom_angle
C11 O2 H2B 109.5
C13 O3 H3A 109.5
C7 N1 N2 114.36(19)
C8 N2 N1 120.34(18)
C8 N2 H2A 119.8
N1 N2 H2A 119.8
C6 C1 C2 120.9(3)
C6 C1 Cl1 120.46(19)
C2 C1 Cl1 118.6(2)
C3 C2 C1 120.1(3)
C3 C2 H2 120.0
C1 C2 H2 120.0
C2 C3 C4 120.2(3)
C2 C3 H3 119.9
C4 C3 H3 119.9
C3 C4 C5 120.4(3)
C3 C4 H4 119.8
C5 C4 H4 119.8
C4 C5 C6 121.0(3)
C4 C5 H5 119.5
C6 C5 H5 119.5
C5 C6 C1 117.4(2)
C5 C6 C7 121.1(2)
C1 C6 C7 121.5(2)
N1 C7 C6 120.9(2)
N1 C7 H7 119.5
C6 C7 H7 119.5
O1 C8 N2 122.96(18)
O1 C8 C9 121.1(2)
N2 C8 C9 115.90(19)
C10 C9 C14 121.39(18)
C10 C9 C8 117.35(19)
C14 C9 C8 121.3(2)
C9 C10 C11 118.7(2)
C9 C10 H10 120.6
C11 C10 H10 120.6
O2 C11 C12 117.05(18)
O2 C11 C10 122.6(2)
C12 C11 C10 120.4(2)
C13 C12 C11 120.16(18)
C13 C12 H12 119.9
C11 C12 H12 119.9
O3 C13 C12 122.25(18)
O3 C13 C14 117.4(2)
C12 C13 C14 120.3(2)
C9 C14 C13 118.9(2)
C9 C14 H14 120.6
C13 C14 H14 120.6
H4A O4 H4B 116.3
H5A O5 H5B 109.2

loop_
_geom_bond_atom_site_label_1
_geom_bond_atom_site_label_2
_geom_bond_distance
Cl1 C1 1.728(3)
O1 C8 1.235(3)
O2 C11 1.361(3)
O2 H2B 0.8200
O3 C13 1.362(3)
O3 H3A 0.8200
N1 C7 1.274(3)
N1 N2 1.383(2)
N2 C8 1.338(3)
N2 H2A 0.8600
C1 C6 1.392(4)
C1 C2 1.393(4)
C2 C3 1.361(5)
C2 H2 0.9300
C3 C4 1.363(5)
C3 H3 0.9300
C4 C5 1.383(4)
C4 H4 0.9300
C5 C6 1.391(4)
C5 H5 0.9300
C6 C7 1.469(3)
C7 H7 0.9300
C8 C9 1.497(3)
C9 C10 1.382(3)
C9 C14 1.388(3)
C10 C11 1.392(3)
C10 H10 0.9300
C11 C12 1.381(3)
C12 C13 1.379(3)
C12 H12 0.9300
C13 C14 1.388(3)
C14 H14 0.9300
O4 H4A 0.8500
O4 H4B 0.8500
O5 H5A 0.8500
O5 H5B 0.8500

loop_
_geom_hbond_atom_site_label_D
_geom_hbond_atom_site_label_H
_geom_hbond_atom_site_label_A
_geom_hbond_site_symmetry_A
_geom_hbond_distance_DH
_geom_hbond_distance_HA
_geom_hbond_distance_DA
_geom_hbond_angle_DHA
O2 H2B O5 . 0.82 1.87 2.674(3) 168.2
O3 H3A O1 4_565 0.82 1.85 2.665(2) 169.3
N2 H2A O2 2_655 0.86 2.36 3.196(3) 163.5
O4 H4B O1 . 0.85 2.12 2.960(4) 170.5
O5 H5A O4 1_655 0.85 1.99 2.816(4) 163.2
O5 H5B O3 2_645 0.85 2.14 2.902(3) 149.8

loop_
_geom_torsion_atom_site_label_1
_geom_torsion_atom_site_label_2
_geom_torsion_atom_site_label_3
_geom_torsion_atom_site_label_4
_geom_torsion
C7 N1 N2 C8 -172.3(2)
C6 C1 C2 C3 0.6(4)
Cl1 C1 C2 C3 -178.9(2)
C1 C2 C3 C4 -1.1(5)
C2 C3 C4 C5 0.6(5)
C3 C4 C5 C6 0.4(5)
C4 C5 C6 C1 -0.9(4)
C4 C5 C6 C7 -179.2(3)
C2 C1 C6 C5 0.4(4)
Cl1 C1 C6 C5 179.9(2)
C2 C1 C6 C7 178.7(2)
Cl1 C1 C6 C7 -1.7(3)
N2 N1 C7 C6 -179.62(19)
C5 C6 C7 N1 -3.9(4)
C1 C6 C7 N1 177.8(2)
N1 N2 C8 O1 -1.5(4)
N1 N2 C8 C9 179.82(19)
O1 C8 C9 C10 -24.0(3)
N2 C8 C9 C10 154.7(2)
O1 C8 C9 C14 156.3(2)
N2 C8 C9 C14 -25.0(3)
C14 C9 C10 C11 2.8(3)
C8 C9 C10 C11 -176.9(2)
C9 C10 C11 O2 178.0(2)
C9 C10 C11 C12 -1.0(3)
O2 C11 C12 C13 179.4(2)
C10 C11 C12 C13 -1.6(4)
C11 C12 C13 O3 -177.8(2)
C11 C12 C13 C14 2.4(4)
C10 C9 C14 C13 -2.0(4)
C8 C9 C14 C13 177.7(2)
O3 C13 C14 C9 179.6(2)
C12 C13 C14 C9 -0.6(4)

loop_
_cod_related_entry_id
_cod_related_entry_database
_cod_related_entry_code
1 ChemSpider 30657105
